data_4131840
loop_
_publ_author_name
'Yan, Yong'
'O'Connor, Alice E'
'Kanthasamy, Gopikkaa'
'Atkinson, George'
'Allan, David R.'
'Blake, Alexander J.'
'Schr\"oder, Martin'

_publ_section_title
;
 Unusual and Tunable Negative Linear Compressibility in the Metal-Organic
 Framework MFM-133(M) (M = Zr, Hf).
;
_journal_issue 11
_journal_name_full 'Journal of the American Chemical Society'
_journal_page_first 3952
_journal_page_last 3958
_journal_paper_doi 10.1021/jacs.7b11747
_journal_volume 140
_journal_year 2018
_chemical_formula_moiety 'C88 H72 Hf6 O32'
_chemical_formula_sum 'C88 H72 Hf6 O32'
_chemical_formula_weight 2708.36
_space_group_crystal_system tetragonal
_space_group_IT_number 128
_space_group_name_Hall '-P 4 2n'
_space_group_name_H-M_alt 'P 4/m n c'
_atom_sites_solution_hydrogens geom
_audit_creation_date 2017-02-05
_audit_creation_method
;
Olex2 1.2
(compiled 2015.09.30 svn.r3233 for OlexSys, GUI svn.r5103)
;
_cell_angle_alpha 90
_cell_angle_beta 90
_cell_angle_gamma 90
_cell_formula_units_Z 2
_cell_length_a 19.1867(13)
_cell_length_b 19.1867(13)
_cell_length_c 32.543(3)
_cell_measurement_reflns_used 3422
_cell_measurement_temperature 293(2)
_cell_measurement_theta_max 25.7810
_cell_measurement_theta_min 1.9410
_cell_volume 11980.0(16)
_computing_cell_refinement
;
CrysAlisPro, Agilent Technologies,
Version 1.171.37.35 (release 13-08-2014 CrysAlis171 .NET)
(compiled Aug 13 2014,18:06:01)
;
_computing_data_collection
;
CrysAlisPro, Agilent Technologies,
Version 1.171.37.35 (release 13-08-2014 CrysAlis171 .NET)
(compiled Aug 13 2014,18:06:01)
;
_computing_data_reduction
;
CrysAlisPro, Agilent Technologies,
Version 1.171.37.35 (release 13-08-2014 CrysAlis171 .NET)
(compiled Aug 13 2014,18:06:01)
;
_computing_molecular_graphics 'Olex2 (Dolomanov et al., 2009)'
_computing_publication_material 'Olex2 (Dolomanov et al., 2009)'
_computing_structure_refinement 'ShelXL (Sheldrick, 2015)'
_computing_structure_solution 'ShelXS (Sheldrick, 2008)'
_diffrn_ambient_temperature 293(2)
_diffrn_detector_area_resol_mean 16.1592
_diffrn_detector_type Eos
_diffrn_measured_fraction_theta_full 0.586
_diffrn_measured_fraction_theta_max 0.586
_diffrn_measurement_details
;
#__ type_ start__ end____ width___ exp.time_
  1 omega    4.00   58.00   1.0000   90.0000
omega____ theta____ kappa____ phi______ frames
    -       26.4870    0.0000  150.0000 54

#__ type_ start__ end____ width___ exp.time_
  2 omega   -5.00   43.00   1.0000   90.0000
omega____ theta____ kappa____ phi______ frames
    -       26.4870  -53.0000   17.0000 48

#__ type_ start__ end____ width___ exp.time_
  3 omega  -49.00  -16.00   1.0000   90.0000
omega____ theta____ kappa____ phi______ frames
    -       26.4870  134.0000  123.0000 33

#__ type_ start__ end____ width___ exp.time_
  4 omega  -30.00    4.00   1.0000   90.0000
omega____ theta____ kappa____ phi______ frames
    -       26.4870   39.0000  -12.0000 34

#__ type_ start__ end____ width___ exp.time_
  5 omega  -25.00   12.00   1.0000   90.0000
omega____ theta____ kappa____ phi______ frames
    -       26.4870   13.0000   -3.0000 37

#__ type_ start__ end____ width___ exp.time_
  6 omega    8.00   65.00   1.0000   90.0000
omega____ theta____ kappa____ phi______ frames
    -       26.4874  -97.0000 -143.0000 57

#__ type_ start__ end____ width___ exp.time_
  7 omega  -28.00  -20.00   1.0000   90.0000
omega____ theta____ kappa____ phi______ frames
    -       26.4870   97.0000  -35.0000 8

#__ type_ start__ end____ width___ exp.time_
  8 omega  -57.00   -2.00   1.0000   90.0000
omega____ theta____ kappa____ phi______ frames
    -      -28.0500   53.0000  -17.0000 55

#__ type_ start__ end____ width___ exp.time_
  9 omega   -4.00   15.00   1.0000   90.0000
omega____ theta____ kappa____ phi______ frames
    -      -28.0500  -81.0000   29.0000 19

#__ type_ start__ end____ width___ exp.time_
 10 omega   11.00   26.00   1.0000   90.0000
omega____ theta____ kappa____ phi______ frames
    -      -28.0500  -97.0000   35.0000 15

#__ type_ start__ end____ width___ exp.time_
 11 omega  -21.00   13.00   1.0000   90.0000
omega____ theta____ kappa____ phi______ frames
    -      -28.0500  -53.0000   17.0000 34

#__ type_ start__ end____ width___ exp.time_
 12 omega   -6.00   27.00   1.0000   90.0000
omega____ theta____ kappa____ phi______ frames
    -      -28.0500  -97.0000 -143.0000 33

#__ type_ start__ end____ width___ exp.time_
 13 omega  -20.00    4.00   1.0000   90.0000
omega____ theta____ kappa____ phi______ frames
    -       26.4870   81.0000  151.0000 24

#__ type_ start__ end____ width___ exp.time_
 14 omega   -7.00   51.00   1.0000   90.0000
omega____ theta____ kappa____ phi______ frames
    -       26.4870  -37.0000 -180.0000 58

#__ type_ start__ end____ width___ exp.time_
 15 omega  -29.00  -19.00   1.0000   90.0000
omega____ theta____ kappa____ phi______ frames
    -       26.4870   97.0000  -35.0000 10

#__ type_ start__ end____ width___ exp.time_
 16 omega   21.00   70.00   1.0000   90.0000
omega____ theta____ kappa____ phi______ frames
    -       26.4870 -114.0000   44.0000 49

#__ type_ start__ end____ width___ exp.time_
 17 omega  -52.00    5.00   1.0000   90.0000
omega____ theta____ kappa____ phi______ frames
    -      -28.0500   39.0000  167.0000 57

#__ type_ start__ end____ width___ exp.time_
 18 omega  -25.00   29.00   1.0000   90.0000
omega____ theta____ kappa____ phi______ frames
    -      -28.0500  -39.0000   12.0000 54

#__ type_ start__ end____ width___ exp.time_
 19 omega  -28.00   24.00   1.0000   90.0000
omega____ theta____ kappa____ phi______ frames
    -      -28.0500  -39.0000 -167.0000 52

#__ type_ start__ end____ width___ exp.time_
 20 omega   23.00   27.00   1.0000   90.0000
omega____ theta____ kappa____ phi______ frames
    -      -28.0500 -114.0000   44.0000 4
;
_diffrn_radiation_type MoK\a
_diffrn_radiation_wavelength 0.71073
_diffrn_reflns_av_R_equivalents 0.3884
_diffrn_reflns_av_unetI/netI 0.4289
_diffrn_reflns_Laue_measured_fraction_full 0.586
_diffrn_reflns_Laue_measured_fraction_max 0.586
_diffrn_reflns_limit_h_max 23
_diffrn_reflns_limit_h_min -21
_diffrn_reflns_limit_k_max 14
_diffrn_reflns_limit_k_min -12
_diffrn_reflns_limit_l_max 38
_diffrn_reflns_limit_l_min -27
_diffrn_reflns_number 17634
_diffrn_reflns_point_group_measured_fraction_full 0.586
_diffrn_reflns_point_group_measured_fraction_max 0.586
_diffrn_reflns_theta_full 25.955
_diffrn_reflns_theta_max 25.955
_diffrn_reflns_theta_min 1.954
_exptl_absorpt_coefficient_mu 2.619
_exptl_absorpt_correction_T_max 0.028
_exptl_absorpt_correction_T_min 0.003
_exptl_absorpt_correction_type gaussian
_exptl_absorpt_process_details
;
CrysAlisPro, Agilent Technologies,
Version 1.171.37.35 (release 13-08-2014 CrysAlis171 .NET)
(compiled Aug 13 2014,18:06:01)
Numerical absorption correction based on gaussian integration over
			a multifaceted crystal model
Empirical absorption correction using spherical harmonics,
 implemented in SCALE3 ABSPACK scaling algorithm.
;
_exptl_crystal_density_diffrn 0.751
_exptl_crystal_F_000 2568
_exptl_crystal_size_max 0.1224
_exptl_crystal_size_mid 0.0976
_exptl_crystal_size_min 0.0524
_refine_diff_density_max 2.204
_refine_diff_density_min -3.667
_refine_diff_density_rms 0.260
_refine_ls_extinction_coef 0.00015(12)
_refine_ls_extinction_expression Fc^*^=kFc[1+0.001xFc^2^\l^3^/sin(2\q)]^-1/4^
_refine_ls_extinction_method 'SHELXL-2014/7 (Sheldrick 2014'
_refine_ls_goodness_of_fit_ref 1.079
_refine_ls_hydrogen_treatment constr
_refine_ls_matrix_type full
_refine_ls_number_parameters 75
_refine_ls_number_reflns 3513
_refine_ls_number_restraints 113
_refine_ls_restrained_S_all 4.391
_refine_ls_R_factor_all 0.3713
_refine_ls_R_factor_gt 0.1800
_refine_ls_shift/su_max 0.097
_refine_ls_shift/su_mean 0.036
_refine_ls_structure_factor_coef Fsqd
_refine_ls_weighting_details 'w=1/[\s^2^(Fo^2^)+(0.2000P)^2^] where P=(Fo^2^+2Fc^2^)/3'
_refine_ls_weighting_scheme calc
_refine_ls_wR_factor_gt 0.3851
_refine_ls_wR_factor_ref 0.4902
_reflns_Friedel_coverage 0.000
_reflns_number_gt 1003
_reflns_number_total 3513
_reflns_threshold_expression 'I > 2\s(I)'
_cod_data_source_file HfMOF_All.cif
_cod_data_source_block hfmof_17.9kbar
_cod_original_cell_volume 11980.0(19)
_cod_database_code 4131840
_shelx_space_group_comment
;
The symmetry employed for this shelxl refinement is uniquely defined
by the following loop, which should always be used as a source of
symmetry information in preference to the above space-group names.
They are only intended as comments.
;
_olex2_refinement_description
;
1. Fixed Uiso
 At 1.2 times of:
  All C(H) groups
 At 1.5 times of:
  All C(H,H,H) groups
2. Restrained distances
 O13-C12
 1.41 with sigma of 0.01
 C12-O1
 1.41 with sigma of 0.01
 C6-C12 = C9-C3
 1.41 with sigma of 0.02
 C6-C12 = C9-C3
 1.41 with sigma of 0.01
 C9-C3 = C6-C12
 1.41 with sigma of 0.01
 Hf1-O13 = Hf2-O1
 2.11 with sigma of 0.02
 O1-C12 = O13-C12
 1.41 with sigma of 0.02
 C9-C15 = C9-C10
 1.41 with sigma of 0.02
 C10-C11 = C16-C17
 1.45 with sigma of 0.005
 C4-C5 = C7-C8
 1.39 with sigma of 0.01
 C6-C12 \\sim C9-C3
 with sigma of 0.01
 C9-C3 \\sim C6-C12
 with sigma of 0.01
 C11-C10 \\sim C16-C15 \\sim C17-C15
 with sigma of 0.01
 C9-C17 \\sim C15-C17 \\sim C9-C11 \\sim C11-C9D
 with sigma of 0.005
 C3-C7 \\sim C8-C6 \\sim C7-C5 \\sim C6-C4 \\sim C5-C3 \\sim C4-C8
 with sigma of 0.01
3. Restrained planarity
 C12, C6, C5, C4, C3, C9, C8, C7
 with sigma of 0.01
 C9, C3, C8, C7, C6, C12, C5, C4
 with sigma of 0.01
 C9, C3, C8, C4
 with sigma of 0.01
 C17, C15, C16, C10, C9, C11
 with sigma of 0.01
4. Rigid bond restraints
 C6, Hf2, Hf1, C8, C3, C5, C4, C7, C9, C10, C11, C12, C15, C16, C17, O1, O4,
 O13, O19, O20
 with sigma for 1-2 distances of 0.01 and sigma for 1-3 distances of 0.01
5. Uiso/Uaniso restraints and constraints
C6 \\sim Hf2 \\sim Hf1 \\sim C8 \\sim C3 \\sim C5 \\sim C4 \\sim C7 \\sim C9
\\sim C10 \\sim C11 \\sim C12 \\sim C15 \\sim C16 \\sim C17 \\sim O1 \\sim O4
\\sim O13 \\sim O19 \\sim O20: within 1.7A with sigma of 0.04 and sigma for
terminal atoms of 0.08
6. Same fragment restrains
{C16, C15, C15D, C9D, C10, C9} sigma for 1-2: 0.01, 1-3: 0.04
as
{C9, C16, C15, C15D, C9D, C10}
7. Others
 Fixed Sof: C16(0.5) C15(0.5) C15D(0.00001) C9D(0.00001) C10(0.5) H11A(0.5)
 H11B(0.5) H11C(0.5)
 Fixed Uiso: C15D(0.05) C9D(0.05)
8.a Aromatic/amide H refined with riding coordinates:
 C4(H4), C5(H5), C7(H7), C8(H8)
8.b Fitted hexagon refined as free rotating group:
 C9(C16,C15,C15D,C9D,C10)
8.c Idealised Me refined as rotating group:
 C11(H11A,H11B,H11C), C17(H,HA,HB)
;
_shelx_shelxl_version_number 2014/7
_olex2_date_sample_data_collection 2015-11-10
_olex2_submission_special_instructions 'No special instructions were received'

loop_
_space_group_symop_operation_xyz
'x, y, z'
'-y, x, z'
'-x, -y, z'
'y, -x, z'
'x+1/2, -y+1/2, -z+1/2'
'-x+1/2, y+1/2, -z+1/2'
'y+1/2, x+1/2, -z+1/2'
'-y+1/2, -x+1/2, -z+1/2'
'-x, -y, -z'
'y, -x, -z'
'x, y, -z'
'-y, x, -z'
'-x-1/2, y-1/2, z-1/2'
'x-1/2, -y-1/2, z-1/2'
'-y-1/2, -x-1/2, z-1/2'
'y-1/2, x-1/2, z-1/2'

loop_
_atom_site_label
_atom_site_type_symbol
_atom_site_fract_x
_atom_site_fract_y
_atom_site_fract_z
_atom_site_U_iso_or_equiv
_atom_site_adp_type
_atom_site_occupancy
_atom_site_site_symmetry_order
_atom_site_calc_flag
_atom_site_refinement_flags_posn
_atom_site_refinement_flags_adp
_atom_site_refinement_flags_occupancy
_atom_site_disorder_assembly
_atom_site_disorder_group
Hf1 Hf -0.04149(14) 0.12248(13) 0.0000 0.0863(14) Uani 1 2 d DS TU P . .
Hf2 Hf 0.0000 0.0000 0.07484(9) 0.0778(16) Uani 1 4 d DS TU P . .
O1 O -0.0253(11) 0.0921(8) 0.1098(6) 0.065(6) Uiso 1 1 d D U . . .
O4 O -0.0815(12) 0.0341(13) 0.0344(7) 0.078(7) Uiso 1 1 d . U . . .
O13 O -0.0601(11) 0.1720(11) 0.0587(5) 0.080(7) Uiso 1 1 d D U . . .
O19 O -0.147(2) 0.164(2) 0.0000 0.104(12) Uiso 1 2 d S TU P . .
O20 O 0.025(2) 0.218(2) 0.0000 0.109(13) Uiso 1 2 d S TU P . .
C3 C -0.0698(7) 0.3105(13) 0.1915(8) 0.098(12) Uiso 1 1 d D U . . .
C4 C -0.0875(12) 0.3284(12) 0.1486(11) 0.158(17) Uiso 1 1 d D U . . .
H4 H -0.1031 0.3719 0.1401 0.190 Uiso 1 1 calc R . . . .
C5 C -0.0777(12) 0.2717(18) 0.1224(7) 0.162(18) Uiso 1 1 d D U . . .
H5 H -0.0879 0.2796 0.0949 0.194 Uiso 1 1 calc R . . . .
C6 C -0.0572(8) 0.2123(14) 0.1310(8) 0.088(12) Uiso 1 1 d D U . . .
C7 C -0.0393(12) 0.1941(12) 0.1744(11) 0.144(16) Uiso 1 1 d D U . . .
H7 H -0.0237 0.1506 0.1829 0.173 Uiso 1 1 calc R . . . .
C8 C -0.0491(11) 0.2505(17) 0.2003(6) 0.102(13) Uiso 1 1 d D U . . .
H8 H -0.0389 0.2428 0.2279 0.123 Uiso 1 1 calc R . . . .
C9 C -0.0784(8) 0.3655(10) 0.2199(4) 0.076(11) Uiso 1 1 d D U . . .
C16 C -0.0261(11) 0.4157(13) 0.2196(8) 0.026(13) Uiso 0.5 1 d DG U . . .
C15 C -0.025(3) 0.472(3) 0.2506(18) 0.075(16) Uiso 1 2 d DG U . . .
C15D C -0.077(4) 0.470(4) 0.279(2) 0.050 Uiso 0 1 d DG . . . .
C9D C -0.129(3) 0.420(3) 0.2796(16) 0.050 Uiso 0 1 d DG . . . .
C10 C -0.1299(11) 0.3693(11) 0.2502(6) 0.090(17) Uiso 1 2 d DG U . . .
C11 C -0.1815(7) 0.3185(7) 0.2500 0.15(3) Uiso 1 2 d DS TU P . .
H11A H -0.1996 0.3129 0.2773 0.221 Uiso 0.5 1 calc GR . . A -1
H11B H -0.1621 0.2752 0.2407 0.221 Uiso 0.5 1 calc GR . . A -1
H11C H -0.2184 0.3324 0.2319 0.221 Uiso 0.5 1 calc GR . . A -1
C12 C -0.0499(10) 0.1598(10) 0.1008(5) 0.069(10) Uiso 1 1 d D U . . .
C17 C 0.0256(11) 0.4243(16) 0.1963(9) 0.22(3) Uiso 1 1 d D U . . .
H H 0.0529 0.3824 0.1955 0.323 Uiso 1 1 calc GR . . . .
HA H 0.0538 0.4619 0.2065 0.323 Uiso 1 1 calc GR . . . .
HB H 0.0097 0.4353 0.1691 0.323 Uiso 1 1 calc GR . . . .

loop_
_atom_site_aniso_label
_atom_site_aniso_U_11
_atom_site_aniso_U_22
_atom_site_aniso_U_33
_atom_site_aniso_U_23
_atom_site_aniso_U_13
_atom_site_aniso_U_12
Hf1 0.092(2) 0.080(2) 0.087(2) 0.000 0.000 0.007(2)
Hf2 0.077(2) 0.077(2) 0.080(3) 0.000 0.000 0.000

loop_
_atom_type_symbol
_atom_type_description
_atom_type_scat_dispersion_real
_atom_type_scat_dispersion_imag
_atom_type_scat_source
C C 0.0033 0.0016 'International Tables Vol C Tables 4.2.6.8 and 6.1.1.4'
H H 0.0000 0.0000 'International Tables Vol C Tables 4.2.6.8 and 6.1.1.4'
Hf Hf -0.5830 6.1852 'International Tables Vol C Tables 4.2.6.8 and 6.1.1.4'
O O 0.0106 0.0060 'International Tables Vol C Tables 4.2.6.8 and 6.1.1.4'

loop_
_geom_angle_atom_site_label_1
_geom_angle_atom_site_label_2
_geom_angle_atom_site_label_3
_geom_angle
_geom_angle_site_symmetry_1
_geom_angle_site_symmetry_3
Hf1 Hf1 Hf1 90.0 10 2
Hf2 Hf1 Hf1 59.69(3) 9 10
Hf2 Hf1 Hf1 59.69(3) . 2
Hf2 Hf1 Hf1 59.69(3) 9 2
Hf2 Hf1 Hf1 59.69(3) . 10
Hf2 Hf1 Hf2 88.93(9) 9 .
O4 Hf1 Hf1 88.2(7) 4 2
O4 Hf1 Hf1 34.2(6) 4 10
O4 Hf1 Hf1 31.1(6) . 2
O4 Hf1 Hf1 31.1(6) 11 2
O4 Hf1 Hf1 88.4(7) . 10
O4 Hf1 Hf1 88.2(7) 10 2
O4 Hf1 Hf1 88.4(7) 11 10
O4 Hf1 Hf1 34.2(6) 10 10
O4 Hf1 Hf2 85.1(6) 11 .
O4 Hf1 Hf2 87.7(6) 10 .
O4 Hf1 Hf2 85.1(6) . 9
O4 Hf1 Hf2 34.3(7) 4 .
O4 Hf1 Hf2 87.7(6) 4 9
O4 Hf1 Hf2 36.1(6) . .
O4 Hf1 Hf2 34.3(7) 10 9
O4 Hf1 Hf2 36.1(6) 11 9
O4 Hf1 O4 68.3(13) 4 10
O4 Hf1 O4 62.0(12) . 11
O4 Hf1 O4 70.2(13) 4 .
O4 Hf1 O4 70.2(13) 10 11
O4 Hf1 O4 103.8(13) 4 11
O4 Hf1 O4 103.8(13) 10 .
O4 Hf1 O13 78.4(8) 4 .
O4 Hf1 O13 142.1(9) 10 .
O4 Hf1 O13 142.1(9) 4 11
O4 Hf1 O13 78.4(8) 10 11
O4 Hf1 O19 145.2(7) 10 .
O4 Hf1 O19 87.5(11) . .
O4 Hf1 O19 145.2(7) 4 .
O4 Hf1 O19 87.5(11) 11 .
O4 Hf1 O20 84.8(11) 10 .
O4 Hf1 O20 147.5(6) . .
O4 Hf1 O20 84.8(11) 4 .
O4 Hf1 O20 147.5(6) 11 .
O13 Hf1 Hf1 108.7(6) . 2
O13 Hf1 Hf1 110.1(6) . 10
O13 Hf1 Hf1 110.1(6) 11 10
O13 Hf1 Hf1 108.7(6) 11 2
O13 Hf1 Hf2 73.5(6) 11 9
O13 Hf1 Hf2 73.5(6) . .
O13 Hf1 Hf2 162.4(6) . 9
O13 Hf1 Hf2 162.4(6) 11 .
O13 Hf1 O4 137.7(9) 11 .
O13 Hf1 O4 80.2(8) 11 11
O13 Hf1 O4 80.2(8) . .
O13 Hf1 O4 137.7(9) . 11
O13 Hf1 O13 124.0(12) . 11
O13 Hf1 O19 71.7(7) 11 .
O13 Hf1 O19 71.7(7) . .
O13 Hf1 O20 74.5(7) . .
O13 Hf1 O20 74.5(7) 11 .
O19 Hf1 Hf1 85.2(10) . 2
O19 Hf1 Hf1 175.2(10) . 10
O19 Hf1 Hf2 117.4(6) . .
O19 Hf1 Hf2 117.4(6) . 9
O19 Hf1 O20 103.2(14) . .
O20 Hf1 Hf1 171.6(10) . 2
O20 Hf1 Hf1 81.6(10) . 10
O20 Hf1 Hf2 115.2(6) . 9
O20 Hf1 Hf2 115.2(6) . .
Hf1 Hf2 Hf1 91.06(9) 2 10
Hf1 Hf2 Hf1 91.06(9) 9 .
Hf1 Hf2 Hf1 60.61(5) 2 .
Hf1 Hf2 Hf1 60.61(5) 2 9
Hf1 Hf2 Hf1 60.61(5) 9 10
Hf1 Hf2 Hf1 60.61(5) 10 .
O1 Hf2 Hf1 76.3(5) 3 9
O1 Hf2 Hf1 113.9(5) 4 .
O1 Hf2 Hf1 76.3(5) 4 10
O1 Hf2 Hf1 76.3(5) . .
O1 Hf2 Hf1 113.9(5) 3 10
O1 Hf2 Hf1 113.9(5) 2 9
O1 Hf2 Hf1 109.5(5) 4 9
O1 Hf2 Hf1 113.9(5) . 2
O1 Hf2 Hf1 167.1(5) 3 .
O1 Hf2 Hf1 109.5(5) 2 .
O1 Hf2 Hf1 109.5(5) 3 2
O1 Hf2 Hf1 109.5(5) . 10
O1 Hf2 Hf1 167.1(5) 2 10
O1 Hf2 Hf1 167.1(5) . 9
O1 Hf2 Hf1 167.1(5) 4 2
O1 Hf2 Hf1 76.3(5) 2 2
O1 Hf2 O1 116.4(10) . 3
O1 Hf2 O1 73.9(5) 2 3
O1 Hf2 O1 73.9(5) 4 3
O1 Hf2 O1 116.4(10) 4 2
O1 Hf2 O1 73.9(5) . 2
O1 Hf2 O1 73.9(5) . 4
O4 Hf2 Hf1 86.7(6) 4 2
O4 Hf2 Hf1 31.5(6) 3 10
O4 Hf2 Hf1 36.6(6) 4 10
O4 Hf2 Hf1 89.6(6) 2 .
O4 Hf2 Hf1 89.6(6) 4 9
O4 Hf2 Hf1 86.7(6) 3 .
O4 Hf2 Hf1 36.6(6) . .
O4 Hf2 Hf1 31.5(6) . 2
O4 Hf2 Hf1 36.6(6) 2 2
O4 Hf2 Hf1 89.6(6) . 10
O4 Hf2 Hf1 86.7(6) 2 10
O4 Hf2 Hf1 89.6(6) 3 2
O4 Hf2 Hf1 86.7(6) . 9
O4 Hf2 Hf1 31.5(6) 2 9
O4 Hf2 Hf1 31.5(6) 4 .
O4 Hf2 Hf1 36.6(6) 3 9
O4 Hf2 O1 137.5(9) 2 4
O4 Hf2 O1 84.8(9) 2 2
O4 Hf2 O1 148.4(9) 4 3
O4 Hf2 O1 148.4(9) 2 .
O4 Hf2 O1 148.4(9) 3 2
O4 Hf2 O1 78.2(8) . 2
O4 Hf2 O1 78.2(8) 3 4
O4 Hf2 O1 84.8(9) 4 4
O4 Hf2 O1 78.2(8) 4 .
O4 Hf2 O1 137.5(9) 4 2
O4 Hf2 O1 137.5(9) . 3
O4 Hf2 O1 78.2(8) 2 3
O4 Hf2 O1 84.8(9) 3 3
O4 Hf2 O1 84.8(9) . .
O4 Hf2 O1 148.4(9) . 4
O4 Hf2 O1 137.5(9) 3 .
O4 Hf2 O4 104.3(12) 2 4
O4 Hf2 O4 67.9(6) 4 3
O4 Hf2 O4 67.9(6) 2 3
O4 Hf2 O4 67.9(6) 4 .
O4 Hf2 O4 67.9(6) 2 .
O4 Hf2 O4 104.3(12) 3 .
C12 O1 Hf2 136.1(14) . .
Hf1 O4 Hf1 114.8(10) 2 .
Hf1 O4 Hf2 114.2(12) 2 .
Hf2 O4 Hf1 107.2(9) . .
C12 O13 Hf1 139.9(16) . .
C8 C3 C4 120.1(9) . .
C8 C3 C9 125(3) . .
C9 C3 C4 115(2) . .
C3 C4 H4 124.3 . .
C5 C4 C3 111.5(18) . .
C5 C4 H4 124.2 . .
C4 C5 H5 115.7 . .
C6 C5 C4 129(2) . .
C6 C5 H5 115.6 . .
C5 C6 C7 120.0(9) . .
C5 C6 C12 122(3) . .
C12 C6 C7 118(3) . .
C6 C7 H7 124.4 . .
C8 C7 C6 111.3(18) . .
C8 C7 H7 124.3 . .
C3 C8 C7 129(2) . .
C3 C8 H8 115.7 . .
C7 C8 H8 115.8 . .
C16 C9 C3 115.3(6) . .
C16 C9 C10 118.7 . .
C10 C9 C3 125.6(7) . .
C9 C16 C15 120.2(11) . 7_455
C15 C16 C9 120.6 . .
C15 C16 C15 3(7) . 7_455
C17 C16 C9 131.6(2) . .
C17 C16 C15 107.8(2) . .
C17 C16 C15 108.1(11) . 7_455
C16 C15 C16 117.0(10) . 7_455
C16 C15 C15 120(5) . 8
C16 C15 C15 123(5) 7_455 8
C16 C15 C15 123(4) . 3_565
C16 C15 C15 119(6) 7_455 3_565
C16 C15 C15D 115.9 . .
C15 C15 C16 97(10) 7_455 .
C15 C15 C16 80(10) 7_455 7_455
C15 C15 C15 3(9) 8 3_565
C15 C15 C15 89(4) 7_455 8
C15 C15 C15 87(6) 7_455 3_565
C15 C15 C15D 84(10) 7_455 .
C15D C15 C16 4(9) . 7_455
C15D C15 C15 124(5) . 8
C15D C15 C15 121(5) . 3_565
C16 C15D C9 70(10) 7_455 7_455
C16 C15D C15 135(10) 7_455 7_455
C16 C15D C15 139(10) 7_455 .
C16 C15D C9D 74(10) 7_455 .
C15 C15D C9 126(3) 7_455 7_455
C15 C15D C9 126.2(11) . 7_455
C15 C15D C15 4(7) 7_455 .
C15 C15D C9D 123.6(14) 7_455 .
C9D C15D C9 4(2) . 7_455
C9D C15D C15 123.5 . .
C9 C9D C16 108(10) 7_455 7_455
C9 C9D C15D 115(10) 7_455 .
C9 C9D C10 110(10) 7_455 .
C16 C9D C15D 7(6) 7_455 .
C16 C9D C10 125(2) 7_455 .
C10 C9D C15D 119.6 . .
C9 C10 C9 124.8(11) . 7_455
C9D C10 C9 121.7 . .
C9D C10 C9 4(3) . 7_455
C11 C10 C9 117.5(11) . 7_455
C11 C10 C9 117.7(2) . .
C11 C10 C9D 120.6(2) . .
C10 C11 H11A 109.5 . .
C10 C11 H11B 109.5 . .
C10 C11 H11C 109.6 . .
H11A C11 H11B 109.4 . .
H11A C11 H11C 109.4 . .
H11B C11 H11C 109.4 . .
O1 C12 C6 123(2) . .
O13 C12 O1 113.7(19) . .
O13 C12 C6 123(2) . .
C16 C17 H 109.4 . .
C16 C17 HA 109.5 . .
C16 C17 HB 109.5 . .
H C17 HA 109.5 . .
H C17 HB 109.5 . .
HA C17 HB 109.5 . .

loop_
_geom_bond_atom_site_label_1
_geom_bond_atom_site_label_2
_geom_bond_distance
_geom_bond_site_symmetry_2
Hf1 Hf1 3.509(3) 2
Hf1 Hf1 3.509(3) 10
Hf1 Hf2 3.477(3) .
Hf1 Hf2 3.477(3) 9
Hf1 O4 2.17(2) 11
Hf1 O4 1.99(2) 4
Hf1 O4 2.17(2) .
Hf1 O4 1.99(2) 10
Hf1 O13 2.164(14) 11
Hf1 O13 2.164(14) .
Hf1 O19 2.19(4) .
Hf1 O20 2.23(4) .
Hf2 Hf1 3.477(3) 9
Hf2 Hf1 3.477(3) 10
Hf2 Hf1 3.477(3) 2
Hf2 O1 2.157(14) .
Hf2 O1 2.157(14) 4
Hf2 O1 2.157(14) 3
Hf2 O1 2.157(14) 2
Hf2 O4 2.15(2) 4
Hf2 O4 2.15(2) .
Hf2 O4 2.15(2) 2
Hf2 O4 2.15(2) 3
O1 C12 1.412(9) .
O4 Hf1 1.99(2) 2
O13 C12 1.404(9) .
C3 C4 1.48(3) .
C3 C8 1.25(3) .
C3 C9 1.413(6) .
C4 H4 0.9300 .
C4 C5 1.393(10) .
C5 H5 0.9300 .
C5 C6 1.24(3) .
C6 C7 1.49(3) .
C6 C12 1.413(6) .
C7 H7 0.9300 .
C7 C8 1.385(10) .
C8 H8 0.9300 .
C9 C16 1.3900 .
C9 C10 1.3976 .
C16 C15 1.4785 .
C16 C15 1.49(5) 7_455
C16 C17 1.260(4) .
C15 C16 1.49(4) 7_455
C15 C15 1.45(4) 8
C15 C15 1.45(4) 3_565
C15 C15 0.09(18) 7_455
C15 C15D 1.3613 .
C15D C9 1.440(19) 7_455
C15D C16 0.17(15) 7_455
C15D C15 1.35(5) 7_455
C15D C9D 1.3900 .
C9D C9 0.11(6) 7_455
C9D C16 1.352(15) 7_455
C9D C10 1.3589 .
C10 C9 1.401(17) 7_455
C10 C11 1.388(3) .
C11 H11A 0.9606 .
C11 H11B 0.9606 .
C11 H11C 0.9606 .
C17 H 0.9600 .
C17 HA 0.9600 .
C17 HB 0.9600 .

loop_
_geom_torsion_atom_site_label_1
_geom_torsion_atom_site_label_2
_geom_torsion_atom_site_label_3
_geom_torsion_atom_site_label_4
_geom_torsion
_geom_torsion_site_symmetry_1
_geom_torsion_site_symmetry_4
Hf1 O13 C12 O1 -7(3) . .
Hf1 O13 C12 C6 166.9(15) . .
Hf2 O1 C12 O13 -1(3) . .
Hf2 O1 C12 C6 -175.4(11) . .
C3 C4 C5 C6 0.0(4) . .
C3 C9 C16 C15 -178(5) . 7_455
C3 C9 C16 C15 -174(4) . .
C3 C9 C16 C17 6(4) . .
C3 C9 C10 C9 175(3) . 7_455
C3 C9 C10 C9D 171(4) . .
C3 C9 C10 C11 -7(4) . .
C4 C3 C8 C7 0.1(4) . .
C4 C3 C9 C16 -77.3(18) . .
C4 C3 C9 C10 110(3) . .
C4 C5 C6 C7 0.0(4) . .
C4 C5 C6 C12 180.0(3) . .
C5 C6 C7 C8 0.0(4) . .
C5 C6 C12 O1 178.7(19) . .
C5 C6 C12 O13 4.8(19) . .
C6 C7 C8 C3 -0.1(5) . .
C7 C6 C12 O1 -1.3(18) . .
C7 C6 C12 O13 -175.2(19) . .
C8 C3 C4 C5 0.0(3) . .
C8 C3 C9 C16 102.7(18) . .
C8 C3 C9 C10 -70(3) . .
C9 C3 C4 C5 180.0(2) . .
C9 C3 C8 C7 -180.0(3) . .
C9 C16 C15 C16 -3(10) . 7_455
C9 C16 C15 C15 -176(7) . 3_565
C9 C16 C15 C15 -178(4) . 8
C9 C16 C15 C15 -85(25) . 7_455
C9 C16 C15 C15D 1.9 . .
C9 C15D C9D C16 -4(31) 7_455 7_455
C9 C15D C9D C10 135(38) 7_455 .
C9 C9D C10 C9 138(37) 7_455 .
C9 C9D C10 C11 -44(37) 7_455 .
C16 C9 C10 C9 2(4) . 7_455
C16 C9 C10 C9D -1.4 . .
C16 C9 C10 C11 -179.8(4) . .
C16 C15 C15D C9 -5(4) . 7_455
C16 C15 C15D C9 100(41) 7_455 7_455
C16 C15 C15D C16 -106(37) . 7_455
C16 C15 C15D C15 -95(25) . 7_455
C16 C15 C15D C15 11(22) 7_455 7_455
C16 C15 C15D C9D -1.9 . .
C16 C15 C15D C9D 104(37) 7_455 .
C16 C15D C9D C9 4(31) 7_455 7_455
C16 C15D C9D C10 138(68) 7_455 .
C16 C9D C10 C9 -131(48) 7_455 7_455
C16 C9D C10 C9 7(12) 7_455 .
C16 C9D C10 C11 -175(12) 7_455 .
C15 C16 C15 C16 82(21) 7_455 7_455
C15 C16 C15 C15 -92(28) 7_455 3_565
C15 C16 C15 C15 -93(28) 7_455 8
C15 C16 C15 C15D 87(25) 7_455 .
C15 C15 C15D C9 173(11) 3_565 7_455
C15 C15 C15D C9 174(8) 8 7_455
C15 C15 C15D C9 90(27) 7_455 7_455
C15 C15 C15D C16 74(33) 8 7_455
C15 C15 C15D C16 73(32) 3_565 7_455
C15 C15 C15D C16 -11(23) 7_455 7_455
C15 C15 C15D C15 85(22) 8 7_455
C15 C15 C15D C15 83(24) 3_565 7_455
C15 C15 C15D C9D 93(25) 7_455 .
C15 C15 C15D C9D 178(4) 8 .
C15 C15 C15D C9D 176(7) 3_565 .
C15 C15D C9D C9 -134(38) . 7_455
C15 C15D C9D C9 -130(46) 7_455 7_455
C15 C15D C9D C16 -134(76) 7_455 7_455
C15 C15D C9D C16 -138(67) . 7_455
C15 C15D C9D C10 0.4 . .
C15 C15D C9D C10 5(9) 7_455 .
C15D C9D C10 C9 1.4 . .
C15D C9D C10 C9 -136(36) . 7_455
C15D C9D C10 C11 179.7(5) . .
C10 C9 C16 C15 -4(8) . 7_455
C10 C9 C16 C15 -0.3 . .
C10 C9 C16 C17 179.94(16) . .
C12 C6 C7 C8 -180.0(2) . .
C17 C16 C15 C16 177(10) . 7_455
C17 C16 C15 C15 4(7) . 3_565
C17 C16 C15 C15 2(4) . 8
C17 C16 C15 C15 95(25) . 7_455
C17 C16 C15 C15D -178.31(12) . .
